data_4341670
loop_
_publ_author_name
'Kessler, Julie A.'
'Iluc, Vlad M.'

_publ_section_title
;
 Ag(I) and Tl(I) Precursors as Transfer Agents of a Pyrrole-Based Pincer
 Ligand to Late Transition Metals.
;
_journal_name_full 'Inorganic chemistry'
_journal_page_first 141111134546005
_journal_paper_doi 10.1021/ic501600s
_journal_year 2014
_chemical_formula_sum 'C18 H34 N P2 Tl'
_chemical_formula_weight 530.77
_chemical_name_systematic
; 
 ? 
;
_space_group_IT_number 19
_symmetry_cell_setting orthorhombic
_symmetry_space_group_name_Hall 'P 2ac 2ab'
_symmetry_space_group_name_H-M 'P 21 21 21'
_atom_sites_solution_hydrogens geom
_atom_sites_solution_primary direct
_atom_sites_solution_secondary difmap
_audit_creation_method SHELXL-97
_cell_angle_alpha 90.00
_cell_angle_beta 90.00
_cell_angle_gamma 90.00
_cell_formula_units_Z 4
_cell_length_a 9.4029(3)
_cell_length_b 13.8251(4)
_cell_length_c 16.2702(5)
_cell_measurement_temperature 120(2)
_cell_volume 2115.06(11)
_computing_structure_refinement 'SHELXL-97 (Sheldrick, 1997)'
_computing_structure_solution 'SHELXS-97 (Sheldrick, 1990)'
_diffrn_ambient_temperature 120(2)
_diffrn_measured_fraction_theta_full 1.000
_diffrn_measured_fraction_theta_max 1.000
_diffrn_radiation_monochromator graphite
_diffrn_radiation_source 'fine-focus sealed tube'
_diffrn_radiation_type MoK\a
_diffrn_radiation_wavelength 0.71073
_diffrn_reflns_av_R_equivalents 0.0371
_diffrn_reflns_av_sigmaI/netI 0.0285
_diffrn_reflns_limit_h_max 11
_diffrn_reflns_limit_h_min -11
_diffrn_reflns_limit_k_max 16
_diffrn_reflns_limit_k_min -16
_diffrn_reflns_limit_l_max 19
_diffrn_reflns_limit_l_min -19
_diffrn_reflns_number 29287
_diffrn_reflns_theta_full 25.00
_diffrn_reflns_theta_max 25.00
_diffrn_reflns_theta_min 1.93
_exptl_absorpt_coefficient_mu 7.786
_exptl_absorpt_correction_T_max 0.6079
_exptl_absorpt_correction_T_min 0.4759
_exptl_absorpt_correction_type multi-scan
_exptl_absorpt_process_details 'Bruker AXS area detector scaling and absorption correction'
_exptl_crystal_density_diffrn 1.667
_exptl_crystal_density_method 'not measured'
_exptl_crystal_F_000 1040
_exptl_crystal_size_max 0.11
_exptl_crystal_size_mid 0.10
_exptl_crystal_size_min 0.07
_refine_diff_density_max 0.650
_refine_diff_density_min -0.300
_refine_diff_density_rms 0.068
_refine_ls_abs_structure_details 'Flack H D (1983), Acta Cryst. A39, 876-881'
_refine_ls_abs_structure_Flack -0.006(4)
_refine_ls_extinction_method none
_refine_ls_goodness_of_fit_ref 1.006
_refine_ls_hydrogen_treatment constr
_refine_ls_matrix_type full
_refine_ls_number_parameters 207
_refine_ls_number_reflns 3727
_refine_ls_number_restraints 0
_refine_ls_restrained_S_all 1.006
_refine_ls_R_factor_all 0.0156
_refine_ls_R_factor_gt 0.0145
_refine_ls_shift/su_max 0.002
_refine_ls_shift/su_mean 0.000
_refine_ls_structure_factor_coef Fsqd
_refine_ls_weighting_details 'calc w=1/[\s^2^(Fo^2^)+(0.0041P)^2^+0.0000P] where P=(Fo^2^+2Fc^2^)/3'
_refine_ls_weighting_scheme calc
_refine_ls_wR_factor_gt 0.0292
_refine_ls_wR_factor_ref 0.0297
_reflns_number_gt 3628
_reflns_number_total 3727
_reflns_threshold_expression >2sigma(I)
_cod_data_source_file ic501600s_si_002.cif
_cod_data_source_block jk1_156
_cod_original_sg_symbol_H-M P2(1)2(1)2(1)
_cod_database_code 4341670

loop_
_symmetry_equiv_pos_as_xyz
'x, y, z'
'-x+1/2, -y, z+1/2'
'-x, y+1/2, -z+1/2'
'x+1/2, -y+1/2, -z'

loop_
_atom_site_label
_atom_site_type_symbol
_atom_site_fract_x
_atom_site_fract_y
_atom_site_fract_z
_atom_site_U_iso_or_equiv
_atom_site_adp_type
_atom_site_occupancy
_atom_site_symmetry_multiplicity
_atom_site_calc_flag
_atom_site_refinement_flags
Tl Tl 0.484435(12) 0.726862(9) 0.591667(7) 0.01735(4) Uani 1 1 d .
C1 C 0.1429(3) 0.6408(2) 0.5466(2) 0.0159(8) Uani 1 1 d .
N N 0.2191(2) 0.7223(2) 0.56530(15) 0.0148(6) Uani 1 1 d .
P1 P 0.34238(8) 0.50026(6) 0.59702(6) 0.01443(18) Uani 1 1 d .
P2 P 0.28923(9) 0.89443(6) 0.70412(6) 0.0155(2) Uani 1 1 d .
C2 C 0.1220(3) 0.7907(2) 0.5893(2) 0.0137(7) Uani 1 1 d .
C12 C 0.3842(3) 0.3803(2) 0.5516(2) 0.0176(8) Uani 1 1 d .
H12 H 0.4418 0.3446 0.5934 0.021 Uiso 1 1 calc R
C11 C 0.2142(4) 0.5487(2) 0.5200(2) 0.0191(8) Uani 1 1 d .
H11A H 0.2652 0.5606 0.4677 0.023 Uiso 1 1 calc R
H11B H 0.1403 0.4993 0.5094 0.023 Uiso 1 1 calc R
C4 C -0.0008(4) 0.6563(2) 0.55848(18) 0.0195(7) Uani 1 1 d .
H4 H -0.0754 0.6111 0.5501 0.023 Uiso 1 1 calc R
C13 C 0.2229(4) 0.4697(2) 0.6839(2) 0.0197(8) Uani 1 1 d .
H13 H 0.1305 0.4462 0.6610 0.024 Uiso 1 1 calc R
C14 C 0.4802(4) 0.3938(2) 0.47653(18) 0.0231(8) Uani 1 1 d .
H14A H 0.5148 0.3306 0.4580 0.035 Uiso 1 1 calc R
H14B H 0.5612 0.4349 0.4913 0.035 Uiso 1 1 calc R
H14C H 0.4259 0.4246 0.4322 0.035 Uiso 1 1 calc R
C15 C 0.2577(3) 0.3150(3) 0.5299(2) 0.0268(9) Uani 1 1 d .
H15A H 0.2926 0.2510 0.5138 0.040 Uiso 1 1 calc R
H15B H 0.2044 0.3436 0.4843 0.040 Uiso 1 1 calc R
H15C H 0.1953 0.3087 0.5779 0.040 Uiso 1 1 calc R
C16 C 0.2856(4) 0.3900(3) 0.7378(2) 0.0278(9) Uani 1 1 d .
H16A H 0.2254 0.3808 0.7863 0.042 Uiso 1 1 calc R
H16B H 0.3816 0.4085 0.7553 0.042 Uiso 1 1 calc R
H16C H 0.2902 0.3296 0.7065 0.042 Uiso 1 1 calc R
C17 C 0.1939(4) 0.5601(3) 0.7357(2) 0.0269(9) Uani 1 1 d .
H17A H 0.1294 0.5437 0.7809 0.040 Uiso 1 1 calc R
H17B H 0.1501 0.6100 0.7011 0.040 Uiso 1 1 calc R
H17C H 0.2837 0.5846 0.7582 0.040 Uiso 1 1 calc R
C21 C 0.1662(3) 0.8901(2) 0.61448(19) 0.0176(8) Uani 1 1 d .
H21A H 0.0799 0.9279 0.6279 0.021 Uiso 1 1 calc R
H21B H 0.2129 0.9219 0.5671 0.021 Uiso 1 1 calc R
C22 C 0.3461(4) 1.0239(2) 0.7038(2) 0.0200(8) Uani 1 1 d .
H22 H 0.4091 1.0325 0.7528 0.024 Uiso 1 1 calc R
C23 C 0.1625(3) 0.8931(2) 0.7916(2) 0.0173(8) Uani 1 1 d .
H23 H 0.0851 0.9407 0.7799 0.021 Uiso 1 1 calc R
C24 C 0.2287(4) 1.0990(2) 0.7118(2) 0.0306(10) Uani 1 1 d .
H24A H 0.2704 1.1640 0.7103 0.046 Uiso 1 1 calc R
H24B H 0.1787 1.0897 0.7641 0.046 Uiso 1 1 calc R
H24C H 0.1614 1.0917 0.6662 0.046 Uiso 1 1 calc R
C25 C 0.4384(4) 1.0447(3) 0.6283(2) 0.0325(10) Uani 1 1 d .
H25A H 0.4852 1.1076 0.6350 0.049 Uiso 1 1 calc R
H25B H 0.3785 1.0459 0.5791 0.049 Uiso 1 1 calc R
H25C H 0.5106 0.9940 0.6227 0.049 Uiso 1 1 calc R
C27 C 0.2347(4) 0.9222(3) 0.8715(2) 0.0289(9) Uani 1 1 d .
H27A H 0.1646 0.9223 0.9161 0.043 Uiso 1 1 calc R
H27B H 0.2754 0.9870 0.8656 0.043 Uiso 1 1 calc R
H27C H 0.3105 0.8759 0.8842 0.043 Uiso 1 1 calc R
C26 C 0.0950(3) 0.7930(2) 0.8015(2) 0.0230(9) Uani 1 1 d .
H26A H 0.0270 0.7942 0.8471 0.035 Uiso 1 1 calc R
H26B H 0.1694 0.7452 0.8129 0.035 Uiso 1 1 calc R
H26C H 0.0454 0.7754 0.7506 0.035 Uiso 1 1 calc R
C3 C -0.0143(3) 0.75247(19) 0.58554(17) 0.0169(7) Uani 1 1 d .
H3 H -0.1002 0.7850 0.5987 0.020 Uiso 1 1 calc R

loop_
_atom_site_aniso_label
_atom_site_aniso_U_11
_atom_site_aniso_U_22
_atom_site_aniso_U_33
_atom_site_aniso_U_23
_atom_site_aniso_U_13
_atom_site_aniso_U_12
Tl 0.01194(6) 0.02022(6) 0.01991(6) -0.00013(6) -0.00208(6) -0.00014(5)
C1 0.0199(19) 0.0135(18) 0.0143(19) 0.0017(15) -0.0071(15) 0.0023(15)
N 0.0128(13) 0.0167(14) 0.0150(15) -0.0009(13) -0.0008(10) -0.0014(13)
P1 0.0129(4) 0.0132(4) 0.0172(5) -0.0010(4) -0.0010(4) -0.0003(3)
P2 0.0141(5) 0.0168(5) 0.0157(5) -0.0013(4) -0.0004(4) 0.0013(4)
C2 0.0173(15) 0.0131(18) 0.0107(16) 0.0023(16) -0.0009(15) 0.0034(12)
C12 0.0167(19) 0.0148(18) 0.0212(19) 0.0025(15) 0.0021(15) 0.0031(14)
C11 0.022(2) 0.0167(19) 0.019(2) 0.0007(16) -0.0057(16) -0.0023(16)
C4 0.0156(18) 0.0226(18) 0.0202(16) 0.0011(13) -0.0032(16) -0.0048(17)
C13 0.0163(19) 0.023(2) 0.020(2) -0.0026(16) 0.0011(16) -0.0015(16)
C14 0.025(2) 0.0237(18) 0.0203(17) -0.0022(14) 0.0018(18) 0.0064(18)
C15 0.029(2) 0.0185(19) 0.033(2) -0.0085(18) 0.0038(18) -0.0025(17)
C16 0.034(2) 0.025(2) 0.024(2) 0.0022(18) 0.0081(19) -0.0080(18)
C17 0.026(2) 0.036(2) 0.019(2) -0.0026(18) -0.0021(18) 0.0056(18)
C21 0.0205(19) 0.0160(18) 0.016(2) -0.0031(15) -0.0006(15) 0.0024(15)
C22 0.023(2) 0.020(2) 0.017(2) -0.0008(16) -0.0019(16) -0.0063(16)
C23 0.0178(19) 0.0162(18) 0.0179(19) -0.0015(16) 0.0018(15) 0.0048(15)
C24 0.036(2) 0.017(2) 0.038(3) -0.0023(19) -0.006(2) 0.0005(18)
C25 0.035(2) 0.034(2) 0.028(2) 0.0055(19) 0.0061(18) -0.0109(18)
C27 0.027(2) 0.037(2) 0.023(2) -0.0035(19) 0.0033(18) 0.0037(18)
C26 0.0239(19) 0.024(2) 0.021(2) 0.0027(16) 0.0044(15) -0.0006(16)
C3 0.0114(15) 0.0265(19) 0.0126(15) -0.0014(13) -0.0019(16) 0.0046(13)

loop_
_atom_type_symbol
_atom_type_description
_atom_type_scat_dispersion_real
_atom_type_scat_dispersion_imag
_atom_type_scat_source
C C 0.0033 0.0016 'International Tables Vol C Tables 4.2.6.8 and 6.1.1.4'
H H 0.0000 0.0000 'International Tables Vol C Tables 4.2.6.8 and 6.1.1.4'
N N 0.0061 0.0033 'International Tables Vol C Tables 4.2.6.8 and 6.1.1.4'
P P 0.1023 0.0942 'International Tables Vol C Tables 4.2.6.8 and 6.1.1.4'
Tl Tl -2.8358 9.6688 'International Tables Vol C Tables 4.2.6.8 and 6.1.1.4'

loop_
_geom_angle_atom_site_label_1
_geom_angle_atom_site_label_2
_geom_angle_atom_site_label_3
_geom_angle
_geom_angle_site_symmetry_1
_geom_angle_site_symmetry_3
N Tl C3 80.68(8) . 4_566
N Tl P1 66.13(7) . .
C3 Tl P1 96.77(6) 4_566 .
N Tl P2 65.51(6) . .
C3 Tl P2 117.41(5) 4_566 .
P1 Tl P2 113.10(2) . .
N C1 C4 110.7(3) . .
N C1 C11 121.9(3) . .
C4 C1 C11 127.4(3) . .
N C1 Tl 86.05(18) . 4_466
C4 C1 Tl 64.07(17) . 4_466
C11 C1 Tl 118.7(2) . 4_466
C1 N C2 106.4(2) . .
C1 N Tl 125.0(2) . .
C2 N Tl 126.2(2) . .
C1 N Tl 70.61(16) . 4_466
C2 N Tl 69.15(17) . 4_466
Tl N Tl 138.69(9) . 4_466
C13 P1 C12 103.20(15) . .
C13 P1 C11 101.70(16) . .
C12 P1 C11 100.99(15) . .
C13 P1 Tl 117.81(11) . .
C12 P1 Tl 136.68(11) . .
C11 P1 Tl 84.59(11) . .
C23 P2 C21 101.61(15) . .
C23 P2 C22 101.28(15) . .
C21 P2 C22 101.92(15) . .
C23 P2 Tl 137.37(11) . .
C21 P2 Tl 83.93(10) . .
C22 P2 Tl 119.07(11) . .
N C2 C3 109.9(3) . .
N C2 C21 121.8(3) . .
C3 C2 C21 128.3(3) . .
N C2 Tl 87.44(18) . 4_466
C3 C2 Tl 63.94(17) . 4_466
C21 C2 Tl 115.6(2) . 4_466
C14 C12 C15 110.2(3) . .
C14 C12 P1 109.5(2) . .
C15 C12 P1 116.9(2) . .
C14 C12 H12 106.5 . .
C15 C12 H12 106.5 . .
P1 C12 H12 106.5 . .
C1 C11 P1 113.6(2) . .
C1 C11 H11A 108.9 . .
P1 C11 H11A 108.9 . .
C1 C11 H11B 108.9 . .
P1 C11 H11B 108.9 . .
H11A C11 H11B 107.7 . .
C1 C4 C3 106.2(3) . .
C1 C4 Tl 90.9(2) . 4_466
C3 C4 Tl 74.67(16) . 4_466
C1 C4 H4 126.9 . .
C3 C4 H4 126.9 . .
Tl C4 H4 102.0 4_466 .
C16 C13 C17 110.0(3) . .
C16 C13 P1 111.6(2) . .
C17 C13 P1 109.9(2) . .
C16 C13 H13 108.4 . .
C17 C13 H13 108.4 . .
P1 C13 H13 108.4 . .
C12 C14 H14A 109.5 . .
C12 C14 H14B 109.5 . .
H14A C14 H14B 109.5 . .
C12 C14 H14C 109.5 . .
H14A C14 H14C 109.5 . .
H14B C14 H14C 109.5 . .
C12 C15 H15A 109.5 . .
C12 C15 H15B 109.5 . .
H15A C15 H15B 109.5 . .
C12 C15 H15C 109.5 . .
H15A C15 H15C 109.5 . .
H15B C15 H15C 109.5 . .
C13 C16 H16A 109.5 . .
C13 C16 H16B 109.5 . .
H16A C16 H16B 109.5 . .
C13 C16 H16C 109.5 . .
H16A C16 H16C 109.5 . .
H16B C16 H16C 109.5 . .
C13 C17 H17A 109.5 . .
C13 C17 H17B 109.5 . .
H17A C17 H17B 109.5 . .
C13 C17 H17C 109.5 . .
H17A C17 H17C 109.5 . .
H17B C17 H17C 109.5 . .
C2 C21 P2 114.7(2) . .
C2 C21 H21A 108.6 . .
P2 C21 H21A 108.6 . .
C2 C21 H21B 108.6 . .
P2 C21 H21B 108.6 . .
H21A C21 H21B 107.6 . .
C24 C22 C25 110.6(3) . .
C24 C22 P2 116.5(2) . .
C25 C22 P2 110.2(2) . .
C24 C22 H22 106.3 . .
C25 C22 H22 106.3 . .
P2 C22 H22 106.3 . .
C27 C23 C26 109.6(3) . .
C27 C23 P2 111.5(2) . .
C26 C23 P2 110.8(2) . .
C27 C23 H23 108.3 . .
C26 C23 H23 108.3 . .
P2 C23 H23 108.3 . .
C22 C24 H24A 109.5 . .
C22 C24 H24B 109.5 . .
H24A C24 H24B 109.5 . .
C22 C24 H24C 109.5 . .
H24A C24 H24C 109.5 . .
H24B C24 H24C 109.5 . .
C22 C25 H25A 109.5 . .
C22 C25 H25B 109.5 . .
H25A C25 H25B 109.5 . .
C22 C25 H25C 109.5 . .
H25A C25 H25C 109.5 . .
H25B C25 H25C 109.5 . .
C23 C27 H27A 109.5 . .
C23 C27 H27B 109.5 . .
H27A C27 H27B 109.5 . .
C23 C27 H27C 109.5 . .
H27A C27 H27C 109.5 . .
H27B C27 H27C 109.5 . .
C23 C26 H26A 109.5 . .
C23 C26 H26B 109.5 . .
H26A C26 H26B 109.5 . .
C23 C26 H26C 109.5 . .
H26A C26 H26C 109.5 . .
H26B C26 H26C 109.5 . .
C2 C3 C4 106.9(3) . .
C2 C3 Tl 90.58(19) . 4_466
C4 C3 Tl 77.41(17) . 4_466
C2 C3 H3 126.6 . .
C4 C3 H3 126.6 . .
Tl C3 H3 100.0 4_466 .

loop_
_geom_bond_atom_site_label_1
_geom_bond_atom_site_label_2
_geom_bond_distance
_geom_bond_site_symmetry_2
Tl N 2.532(2) .
Tl C3 2.897(3) 4_566
Tl P1 3.4068(8) .
Tl P2 3.4762(9) .
C1 N 1.369(4) .
C1 C4 1.382(5) .
C1 C11 1.502(5) .
C1 Tl 3.260(3) 4_466
N C2 1.371(4) .
N Tl 3.448(2) 4_466
P1 C13 1.855(4) .
P1 C12 1.857(3) .
P1 C11 1.864(3) .
P2 C23 1.856(3) .
P2 C21 1.863(3) .
P2 C22 1.868(3) .
C2 C3 1.387(4) .
C2 C21 1.493(4) .
C2 Tl 3.225(3) 4_466
C12 C14 1.530(4) .
C12 C15 1.535(4) .
C12 H12 1.0000 .
C11 H11A 0.9900 .
C11 H11B 0.9900 .
C4 C3 1.406(4) .
C4 Tl 2.932(3) 4_466
C4 H4 0.9500 .
C13 C16 1.527(5) .
C13 C17 1.532(5) .
C13 H13 1.0000 .
C14 H14A 0.9800 .
C14 H14B 0.9800 .
C14 H14C 0.9800 .
C15 H15A 0.9800 .
C15 H15B 0.9800 .
C15 H15C 0.9800 .
C16 H16A 0.9800 .
C16 H16B 0.9800 .
C16 H16C 0.9800 .
C17 H17A 0.9800 .
C17 H17B 0.9800 .
C17 H17C 0.9800 .
C21 H21A 0.9900 .
C21 H21B 0.9900 .
C22 C24 1.521(5) .
C22 C25 1.531(5) .
C22 H22 1.0000 .
C23 C27 1.520(5) .
C23 C26 1.531(4) .
C23 H23 1.0000 .
C24 H24A 0.9800 .
C24 H24B 0.9800 .
C24 H24C 0.9800 .
C25 H25A 0.9800 .
C25 H25B 0.9800 .
C25 H25C 0.9800 .
C27 H27A 0.9800 .
C27 H27B 0.9800 .
C27 H27C 0.9800 .
C26 H26A 0.9800 .
C26 H26B 0.9800 .
C26 H26C 0.9800 .
C3 Tl 2.897(3) 4_466
C3 H3 0.9500 .
